data_4340506
loop_
_publ_author_name
'Walsh, James P. S.'
'Sproules, Stephen'
'Chilton, Nicholas F.'
'Barra, Anne-Laure'
'Timco, Grigore A.'
'Collison, David'
'McInnes, Eric J. L.'
'Winpenny, Richard E. P.'

_publ_section_title
;
 On the possibility of magneto-structural correlations: detailed studies
 of dinickel carboxylate complexes.
;
_journal_issue 16
_journal_name_full 'Inorganic chemistry'
_journal_page_first 8464
_journal_page_last 8472
_journal_paper_doi 10.1021/ic501036h
_journal_volume 53
_journal_year 2014
_chemical_absolute_configuration ad
_chemical_formula_moiety 'C44 H66 N4 Ni2 O9, C2 H3 N'
_chemical_formula_sum 'C46 H69 N5 Ni2 O9'
_chemical_formula_weight 953.48
_chemical_name_systematic
;
 ? 
;
_space_group_crystal_system orthorhombic
_space_group_IT_number 33
_space_group_name_Hall 'P 2c -2n'
_space_group_name_H-M_alt 'P n a 21'
_symmetry_space_group_name_Hall 'P 2c -2n'
_symmetry_space_group_name_H-M 'P n a 21'
_atom_sites_solution_hydrogens geom
_atom_sites_solution_primary direct
_atom_sites_solution_secondary difmap
_audit_creation_date 2013-02-10
_audit_creation_method
;
  Olex2 1.2
  (compiled Dec  5 2012 16:17:34, GUI svn.r4385)
;
_cell_angle_alpha 90.00
_cell_angle_beta 90.00
_cell_angle_gamma 90.00
_cell_formula_units_Z 4
_cell_length_a 20.2042(10)
_cell_length_b 10.7563(6)
_cell_length_c 23.1759(14)
_cell_measurement_reflns_used 3305
_cell_measurement_temperature 151(20)
_cell_measurement_theta_max 28.4708
_cell_measurement_theta_min 2.8966
_cell_volume 5036.6(5)
_computing_cell_refinement
;
CrysAlisPro, Agilent Technologies,
Version 1.171.35.19 (release 27-10-2011 CrysAlis171 .NET)
(compiled Oct 27 2011,15:02:11)
;
_computing_data_collection
;
CrysAlisPro, Agilent Technologies,
Version 1.171.35.19 (release 27-10-2011 CrysAlis171 .NET)
(compiled Oct 27 2011,15:02:11)
;
_computing_data_reduction
;
CrysAlisPro, Agilent Technologies,
Version 1.171.35.19 (release 27-10-2011 CrysAlis171 .NET)
(compiled Oct 27 2011,15:02:11)
;
_computing_molecular_graphics
;
O. V. Dolomanov, L. J. Bourhis, R. J. Gildea, J. A. K. Howard and H. Puschmann,
OLEX2: a complete structure solution, refinement and analysis program.
J. Appl. Cryst. (2009). 42, 339-341.
;
_computing_publication_material
;
O. V. Dolomanov, L. J. Bourhis, R. J. Gildea, J. A. K. Howard and H. Puschmann,
OLEX2: a complete structure solution, refinement and analysis program.
J. Appl. Cryst. (2009). 42, 339-341.
;
_computing_structure_refinement
;
XL, G.M. Sheldrick, Acta Cryst.
(2008). A64, 112-122
;
_computing_structure_solution
;
XS, G.M. Sheldrick, Acta Cryst.
(2008). A64, 112-122
;
_diffrn_ambient_temperature 151(20)
_diffrn_detector_area_resol_mean 8.3367
_diffrn_measured_fraction_theta_full 0.997
_diffrn_measured_fraction_theta_max 0.997
_diffrn_measurement_details
;
  1 omega   34.00   59.00   1.0000  100.0000
omega____ theta____ kappa____ phi______ frames
    -      -20.9183  179.0000  -30.0000 25

  2 omega  -46.00   60.00   1.0000  100.0000
omega____ theta____ kappa____ phi______ frames
    -       22.4027  -81.0000  -46.0000 106

  3 omega  -11.00   15.00   1.0000  100.0000
omega____ theta____ kappa____ phi______ frames
    -       22.4027  -57.0000 -120.0000 26
;
_diffrn_measurement_device_type 'Xcalibur, Sapphire2, large Be window'
_diffrn_measurement_method '\w scans'
_diffrn_orient_matrix_UB_11 0.0161221000
_diffrn_orient_matrix_UB_12 0.0102347000
_diffrn_orient_matrix_UB_13 -0.0542871000
_diffrn_orient_matrix_UB_21 0.0083166000
_diffrn_orient_matrix_UB_22 -0.0287440000
_diffrn_orient_matrix_UB_23 -0.0164360000
_diffrn_orient_matrix_UB_31 -0.0300569000
_diffrn_orient_matrix_UB_32 -0.0024471000
_diffrn_orient_matrix_UB_33 -0.0336165000
_diffrn_radiation_monochromator graphite
_diffrn_radiation_type 'Mo K\a'
_diffrn_radiation_wavelength 0.7107
_diffrn_reflns_av_R_equivalents 0.0690
_diffrn_reflns_av_unetI/netI 0.1172
_diffrn_reflns_limit_h_max 25
_diffrn_reflns_limit_h_min -24
_diffrn_reflns_limit_k_max 9
_diffrn_reflns_limit_k_min -13
_diffrn_reflns_limit_l_max 12
_diffrn_reflns_limit_l_min -28
_diffrn_reflns_number 12471
_diffrn_reflns_theta_full 26.37
_diffrn_reflns_theta_max 26.37
_diffrn_reflns_theta_min 2.90
_diffrn_source 'Enhance (Mo) X-ray Source'
_exptl_absorpt_coefficient_mu 0.802
_exptl_absorpt_correction_T_max 1.00000
_exptl_absorpt_correction_T_min 0.90643
_exptl_absorpt_correction_type multi-scan
_exptl_absorpt_process_details
;
CrysAlisPro, Agilent Technologies,
Version 1.171.35.19 (release 27-10-2011 CrysAlis171 .NET)
(compiled Oct 27 2011,15:02:11)
Empirical absorption correction using spherical harmonics,
 implemented in SCALE3 ABSPACK scaling algorithm.
;
_exptl_crystal_colour 'clear light green'
_exptl_crystal_colour_lustre clear
_exptl_crystal_colour_modifier light
_exptl_crystal_colour_primary green
_exptl_crystal_density_diffrn 1.257
_exptl_crystal_density_method 'not measured'
_exptl_crystal_description block
_exptl_crystal_F_000 2032
_exptl_crystal_size_max 0.4
_exptl_crystal_size_mid 0.3
_exptl_crystal_size_min 0.3
_refine_diff_density_max 0.585
_refine_diff_density_min -0.839
_refine_diff_density_rms 0.094
_refine_ls_abs_structure_details 'Flack H D (1983), Acta Cryst. A39, 876-881'
_refine_ls_abs_structure_Flack -0.030(19)
_refine_ls_extinction_method none
_refine_ls_goodness_of_fit_ref 1.039
_refine_ls_hydrogen_treatment mixed
_refine_ls_matrix_type full
_refine_ls_number_parameters 584
_refine_ls_number_reflns 6920
_refine_ls_number_restraints 2
_refine_ls_restrained_S_all 1.039
_refine_ls_R_factor_all 0.0981
_refine_ls_R_factor_gt 0.0569
_refine_ls_shift/su_max 0.000
_refine_ls_shift/su_mean 0.000
_refine_ls_structure_factor_coef Fsqd
_refine_ls_weighting_details 'calc w=1/[\s^2^(Fo^2^)+(0.0265P)^2^+3.9495P] where P=(Fo^2^+2Fc^2^)/3'
_refine_ls_weighting_scheme calc
_refine_ls_wR_factor_gt 0.0980
_refine_ls_wR_factor_ref 0.1264
_reflns_number_gt 5113
_reflns_number_total 6920
_reflns_threshold_expression >2sigma(I)
_cod_data_source_file ic501036h_si_002.cif
_cod_data_source_block 5
_cod_depositor_comments 'Adding full bibliography for 4340504--4340507.cif.'
_cod_database_code 4340506
_chemical_oxdiff_formula C42H72Ni2N2O13
_reflns_odcompleteness_completeness 99.62
_reflns_odcompleteness_iscentric 1
_reflns_odcompleteness_theta 26.32
_olex2_refinement_description
;
1. Fixed Uiso
 At 1.2 times of:
  H46 of C46, H47 of C47, H41 of C41, H43 of C43, H24 of C24, H32 of C32, H34
  of C34, H35 of C35, H36 of C36, H14 of C14, H17 of C17, H18 of C18, H20 of
  C20, H22 of C22, H23 of C23, H8 of C8
 At 1.5 times of:
  {H12A,H12B,H12C} of C12, {H49A,H49B,H49C} of C49, {H37A,H37B,H37C} of C37,
  {H38A,H38B,H38C} of C38, {H39A,H39B,H39C} of C39, {H42A,H42B,H42C} of C42,
  {H44A,H44B,H44C} of C44, {H45A,H45B,H45C} of C45, {H27A,H27B,H27C} of C27,
  {H28A,H28B,H28C} of C28, {H29A,H29B,H29C} of C29, {H13A,H13B,H13C} of C13,
  {H16A,H16B,H16C} of C16, {H19A,H19B,H19C} of C19, {H2A,H2B,H2C} of C2, {H3A,
  H3B,H3C} of C3, {H4A,H4B,H4C} of C4, {H5A,H5B,H5C} of C5, {H6A,H6B,H6C} of C6,
   {H11A,H11B,H11C} of C11
2. Uiso/Uaniso restraints and constraints
H1A ~ H1B: within 1.7A with sigma of 0.04 and sigma for terminal atoms of 0.08
Uanis(C19) = Uanis(C6) = Uanis(C5) = Uanis(C3) = Uanis(C4) = Uanis(C2)
Uiso(H1B) = Uiso(H1A)
3. Others
 Sof(C2)=Sof(H2A)=Sof(H2B)=Sof(H2C)=Sof(C3)=Sof(H3A)=Sof(H3B)=Sof(H3C)=1-
 Sof(H2A)=1-Sof(H2A)=1-Sof(H2A)=1-Sof(H2A)=1-Sof(H2A)=1-Sof(H2A)=1-Sof(H2A)=1-
 Sof(H2A)=1-Sof(H2A)=1-Sof(H2A)=1-Sof(H2A)=1-Sof(H2A)=Sof(C19)=Sof(H19A)=
 Sof(H19B)=Sof(H19C)
4.a Aromatic/amide H refined with riding coordinates:
 C8(H8), C14(H14), C17(H17), C18(H18), C20(H20), C22(H22), C23(H23), C24(H24),
 C32(H32), C34(H34), C35(H35), C36(H36), C41(H41), C43(H43), C46(H46), C47(H47)
4.b Idealised Me refined as rotating group:
 C2(H2A,H2B,H2C), C3(H3A,H3B,H3C), C4(H4A,H4B,H4C), C5(H5A,H5B,H5C), C6(H6A,
 H6B,H6C), C11(H11A,H11B,H11C), C12(H12A,H12B,H12C), C13(H13A,H13B,H13C),
 C16(H16A,H16B,H16C), C19(H19A,H19B,H19C), C27(H27A,H27B,H27C), C28(H28A,H28B,
 H28C), C29(H29A,H29B,H29C), C37(H37A,H37B,H37C), C38(H38A,H38B,H38C), C39(H39A,
 H39B,H39C), C42(H42A,H42B,H42C), C44(H44A,H44B,H44C), C45(H45A,H45B,H45C),
 C49(H49A,H49B,H49C)
;

loop_
_space_group_symop_id
_space_group_symop_operation_xyz
1 'x, y, z'
2 '-x, -y, z+1/2'
3 'x+1/2, -y+1/2, z'
4 '-x+1/2, y+1/2, z+1/2'

loop_
_atom_site_label
_atom_site_type_symbol
_atom_site_fract_x
_atom_site_fract_y
_atom_site_fract_z
_atom_site_U_iso_or_equiv
_atom_site_adp_type
_atom_site_occupancy
_atom_site_symmetry_multiplicity
_atom_site_calc_flag
_atom_site_refinement_flags
_atom_site_disorder_assembly
_atom_site_disorder_group
C1 C 0.2064(3) 0.4027(7) 0.0000(3) 0.0315(17) Uani 1 1 d . A .
C2 C 0.1913(8) 0.3131(15) -0.0969(7) 0.071(3) Uani 0.627(9) 1 d P A 1
H2A H 0.1819 0.2360 -0.0777 0.107 Uiso 0.627(9) 1 calc PR A 1
H2B H 0.2112 0.2963 -0.1337 0.107 Uiso 0.627(9) 1 calc PR A 1
H2C H 0.1510 0.3586 -0.1024 0.107 Uiso 0.627(9) 1 calc PR A 1
C3 C 0.3020(8) 0.3244(17) -0.0524(7) 0.071(3) Uani 0.627(9) 1 d P A 1
H3A H 0.3311 0.3692 -0.0271 0.107 Uiso 0.627(9) 1 calc PR A 1
H3B H 0.3227 0.3150 -0.0894 0.107 Uiso 0.627(9) 1 calc PR A 1
H3C H 0.2930 0.2439 -0.0364 0.107 Uiso 0.627(9) 1 calc PR A 1
C4 C 0.2637(15) 0.259(3) -0.0739(12) 0.071(3) Uani 0.373(9) 1 d P A 2
H4A H 0.2905 0.2271 -0.0430 0.107 Uiso 0.373(9) 1 calc PR A 2
H4B H 0.2891 0.2606 -0.1088 0.107 Uiso 0.373(9) 1 calc PR A 2
H4C H 0.2257 0.2064 -0.0790 0.107 Uiso 0.373(9) 1 calc PR A 2
C5 C 0.3179(13) 0.458(3) -0.0491(11) 0.071(3) Uani 0.373(9) 1 d P A 2
H5A H 0.3135 0.5358 -0.0291 0.107 Uiso 0.373(9) 1 calc PR A 2
H5B H 0.3382 0.4720 -0.0860 0.107 Uiso 0.373(9) 1 calc PR A 2
H5C H 0.3450 0.4027 -0.0268 0.107 Uiso 0.373(9) 1 calc PR A 2
C6 C 0.2165(15) 0.468(3) -0.1023(13) 0.071(3) Uani 0.373(9) 1 d P A 2
H6A H 0.1744 0.4377 -0.1150 0.107 Uiso 0.373(9) 1 calc PR A 2
H6B H 0.2470 0.4685 -0.1341 0.107 Uiso 0.373(9) 1 calc PR A 2
H6C H 0.2115 0.5515 -0.0879 0.107 Uiso 0.373(9) 1 calc PR A 2
C7 C 0.2406(5) 0.3926(8) -0.0589(4) 0.059(3) Uani 1 1 d . . .
C8 C -0.1135(3) 0.2813(6) 0.1088(3) 0.0320(18) Uani 1 1 d . . .
H8 H -0.1022 0.2760 0.0700 0.038 Uiso 1 1 calc R . .
C9 C 0.0167(3) 0.5333(7) 0.0337(3) 0.0305(17) Uani 1 1 d . . .
C10 C -0.0237(4) 0.5765(8) -0.0197(4) 0.0361(19) Uani 1 1 d . . .
C11 C -0.0692(4) 0.6840(8) -0.0004(4) 0.052(2) Uani 1 1 d . . .
H11A H -0.1004 0.6538 0.0276 0.077 Uiso 1 1 calc R . .
H11B H -0.0925 0.7163 -0.0332 0.077 Uiso 1 1 calc R . .
H11C H -0.0429 0.7488 0.0166 0.077 Uiso 1 1 calc R . .
C12 C -0.0654(4) 0.4728(8) -0.0444(4) 0.058(3) Uani 1 1 d . . .
H12A H -0.0371 0.4080 -0.0586 0.088 Uiso 1 1 calc R . .
H12B H -0.0920 0.5045 -0.0754 0.088 Uiso 1 1 calc R . .
H12C H -0.0937 0.4399 -0.0148 0.088 Uiso 1 1 calc R . .
C13 C 0.0231(4) 0.6227(8) -0.0666(3) 0.049(2) Uani 1 1 d . . .
H13A H 0.0509 0.6871 -0.0512 0.074 Uiso 1 1 calc R . .
H13B H -0.0022 0.6552 -0.0983 0.074 Uiso 1 1 calc R . .
H13C H 0.0501 0.5551 -0.0799 0.074 Uiso 1 1 calc R . .
C14 C -0.0845(3) 0.3148(7) 0.2029(3) 0.0324(18) Uani 1 1 d . . .
H14 H -0.0519 0.3332 0.2300 0.039 Uiso 1 1 calc R . .
C15 C -0.1485(3) 0.2997(7) 0.2225(4) 0.0346(19) Uani 1 1 d . . .
C16 C -0.1637(4) 0.3151(9) 0.2865(4) 0.052(2) Uani 1 1 d . . .
H16A H -0.1242 0.3013 0.3086 0.078 Uiso 1 1 calc R . .
H16B H -0.1969 0.2559 0.2978 0.078 Uiso 1 1 calc R . .
H16C H -0.1798 0.3978 0.2935 0.078 Uiso 1 1 calc R . .
C17 C -0.1965(3) 0.2739(7) 0.1822(4) 0.042(2) Uani 1 1 d . . .
H17 H -0.2403 0.2627 0.1933 0.051 Uiso 1 1 calc R . .
C18 C -0.1784(3) 0.2649(6) 0.1253(4) 0.0416(19) Uani 1 1 d . . .
H18 H -0.2104 0.2476 0.0975 0.050 Uiso 1 1 calc R . .
C19 C 0.2451(9) 0.5170(17) -0.0885(8) 0.071(3) Uani 0.627(9) 1 d P A 1
H19A H 0.2024 0.5559 -0.0886 0.107 Uiso 0.627(9) 1 calc PR A 1
H19B H 0.2599 0.5055 -0.1275 0.107 Uiso 0.627(9) 1 calc PR A 1
H19C H 0.2761 0.5689 -0.0683 0.107 Uiso 0.627(9) 1 calc PR A 1
C20 C 0.2541(3) 0.5480(7) 0.1886(4) 0.0370(19) Uani 1 1 d . . .
H20 H 0.2165 0.5472 0.2118 0.044 Uiso 1 1 calc R . .
C21 C 0.3158(4) 0.5396(8) 0.2162(4) 0.048(2) Uani 1 1 d . . .
C22 C 0.3708(4) 0.5389(8) 0.1818(5) 0.058(3) Uani 1 1 d . . .
H22 H 0.4128 0.5317 0.1980 0.070 Uiso 1 1 calc R . .
C23 C 0.3632(4) 0.5491(7) 0.1234(5) 0.057(3) Uani 1 1 d . . .
H23 H 0.4003 0.5482 0.0996 0.068 Uiso 1 1 calc R . .
C24 C 0.3016(3) 0.5605(7) 0.0996(4) 0.044(2) Uani 1 1 d . . .
H24 H 0.2977 0.5710 0.0599 0.053 Uiso 1 1 calc R . .
C25 C 0.0618(3) 0.5847(7) 0.1969(3) 0.0271(16) Uani 1 1 d . A .
C26 C 0.0464(4) 0.6516(7) 0.2539(3) 0.0340(18) Uani 1 1 d . . .
C27 C -0.0026(4) 0.5793(8) 0.2901(4) 0.049(2) Uani 1 1 d . . .
H27A H -0.0440 0.5736 0.2699 0.073 Uiso 1 1 calc R . .
H27B H -0.0092 0.6212 0.3262 0.073 Uiso 1 1 calc R . .
H27C H 0.0143 0.4973 0.2971 0.073 Uiso 1 1 calc R . .
C28 C 0.1089(4) 0.6726(8) 0.2882(3) 0.048(2) Uani 1 1 d . . .
H28A H 0.1339 0.5968 0.2898 0.072 Uiso 1 1 calc R . .
H28B H 0.0976 0.6983 0.3266 0.072 Uiso 1 1 calc R . .
H28C H 0.1349 0.7362 0.2700 0.072 Uiso 1 1 calc R . .
C29 C 0.0159(4) 0.7770(7) 0.2376(4) 0.051(2) Uani 1 1 d . . .
H29A H 0.0463 0.8226 0.2139 0.077 Uiso 1 1 calc R . .
H29B H 0.0067 0.8236 0.2720 0.077 Uiso 1 1 calc R . .
H29C H -0.0245 0.7635 0.2167 0.077 Uiso 1 1 calc R . .
C30 C 0.1061(3) 0.2499(6) 0.2303(3) 0.0273(16) Uani 1 1 d . . .
C31 C 0.1081(3) 0.1730(7) 0.2854(3) 0.0295(17) Uani 1 1 d . . .
C32 C 0.1882(4) 0.7864(7) 0.0168(3) 0.0369(19) Uani 1 1 d . . .
H32 H 0.1836 0.7255 -0.0114 0.044 Uiso 1 1 calc R . .
C33 C 0.2071(4) 0.9037(7) -0.0008(4) 0.041(2) Uani 1 1 d . . .
C34 C 0.2137(4) 0.9925(8) 0.0415(4) 0.046(2) Uani 1 1 d . . .
H34 H 0.2259 1.0729 0.0313 0.055 Uiso 1 1 calc R . .
C35 C 0.1845(3) 0.8422(6) 0.1118(3) 0.0305(17) Uani 1 1 d . . .
H35 H 0.1783 0.8211 0.1504 0.037 Uiso 1 1 calc R . .
C36 C 0.0356(3) 0.0672(7) 0.0986(5) 0.047(2) Uani 1 1 d . . .
H36 H 0.0330 0.0592 0.1385 0.056 Uiso 1 1 calc R . .
C37 C 0.1430(3) 0.2468(8) 0.3340(3) 0.041(2) Uani 1 1 d . . .
H37A H 0.1873 0.2667 0.3222 0.061 Uiso 1 1 calc R . .
H37B H 0.1444 0.1973 0.3684 0.061 Uiso 1 1 calc R . .
H37C H 0.1191 0.3222 0.3414 0.061 Uiso 1 1 calc R . .
C38 C 0.1460(4) 0.0541(7) 0.2714(4) 0.044(2) Uani 1 1 d . . .
H38A H 0.1260 0.0138 0.2388 0.065 Uiso 1 1 calc R . .
H38B H 0.1448 -0.0007 0.3041 0.065 Uiso 1 1 calc R . .
H38C H 0.1912 0.0743 0.2625 0.065 Uiso 1 1 calc R . .
C39 C 0.0379(4) 0.1412(9) 0.3054(4) 0.053(3) Uani 1 1 d . . .
H39A H 0.0144 0.2164 0.3141 0.079 Uiso 1 1 calc R . .
H39B H 0.0401 0.0900 0.3393 0.079 Uiso 1 1 calc R . .
H39C H 0.0152 0.0971 0.2753 0.079 Uiso 1 1 calc R . .
C40 C 0.0416(5) 0.0900(10) -0.0190(5) 0.063(3) Uani 1 1 d . . .
C41 C 0.0425(4) 0.1893(8) 0.0182(4) 0.044(2) Uani 1 1 d . . .
H41 H 0.0467 0.2683 0.0022 0.053 Uiso 1 1 calc R . .
C42 C 0.2211(5) 0.9288(9) -0.0638(4) 0.064(3) Uani 1 1 d . . .
H42A H 0.2288 0.8515 -0.0834 0.096 Uiso 1 1 calc R . .
H42B H 0.2596 0.9806 -0.0671 0.096 Uiso 1 1 calc R . .
H42C H 0.1838 0.9701 -0.0808 0.096 Uiso 1 1 calc R . .
C43 C 0.2025(3) 0.9645(7) 0.0983(4) 0.044(2) Uani 1 1 d . . .
H43 H 0.2066 1.0247 0.1269 0.052 Uiso 1 1 calc R . .
C44 C 0.3179(5) 0.5331(10) 0.2819(5) 0.079(4) Uani 1 1 d . . .
H44A H 0.3115 0.6148 0.2977 0.119 Uiso 1 1 calc R . .
H44B H 0.3601 0.5014 0.2941 0.119 Uiso 1 1 calc R . .
H44C H 0.2834 0.4790 0.2954 0.119 Uiso 1 1 calc R . .
C45 C 0.0437(6) 0.1062(12) -0.0843(5) 0.101(5) Uani 1 1 d . . .
H45A H 0.0005 0.1291 -0.0980 0.152 Uiso 1 1 calc R . .
H45B H 0.0570 0.0295 -0.1020 0.152 Uiso 1 1 calc R . .
H45C H 0.0748 0.1702 -0.0941 0.152 Uiso 1 1 calc R . .
C46 C 0.0407(4) -0.0284(10) 0.0063(5) 0.072(4) Uani 1 1 d . . .
H46 H 0.0425 -0.0994 -0.0165 0.087 Uiso 1 1 calc R . .
C47 C 0.0370(4) -0.0383(8) 0.0654(5) 0.061(3) Uani 1 1 d . . .
H47 H 0.0355 -0.1162 0.0828 0.073 Uiso 1 1 calc R . .
N1 N 0.2454(3) 0.5570(5) 0.1329(3) 0.0327(15) Uani 1 1 d . . .
N2 N 0.1760(3) 0.7541(6) 0.0716(3) 0.0328(15) Uani 1 1 d . . .
N3 N 0.0378(2) 0.1810(6) 0.0757(3) 0.0312(15) Uani 1 1 d . . .
N4 N -0.0662(3) 0.3050(5) 0.1483(3) 0.0309(14) Uani 1 1 d . . .
O5 O 0.0633(2) 0.6035(5) 0.0486(2) 0.0371(13) Uani 1 1 d . . .
O4 O -0.0004(2) 0.4359(4) 0.0564(2) 0.0352(13) Uani 1 1 d . . .
O1 O 0.1313(2) 0.3867(5) 0.1143(2) 0.0242(11) Uani 1 1 d . . .
O9 O 0.1974(2) 0.3067(4) 0.0283(2) 0.0348(12) Uani 1 1 d . . .
O8 O 0.1900(2) 0.5108(5) 0.0158(2) 0.0374(13) Uani 1 1 d . . .
O2 O 0.0258(2) 0.4963(5) 0.1811(2) 0.0297(12) Uani 1 1 d . . .
O3 O 0.1112(2) 0.6285(4) 0.1691(2) 0.0314(12) Uani 1 1 d . . .
O7 O 0.1555(2) 0.3154(5) 0.2179(2) 0.0316(12) Uani 1 1 d . . .
O6 O 0.0562(2) 0.2391(4) 0.1975(2) 0.0323(12) Uani 1 1 d . . .
Ni1 Ni 0.14984(4) 0.57193(8) 0.09301(4) 0.0251(2) Uani 1 1 d . A .
Ni2 Ni 0.03181(4) 0.34395(8) 0.12716(4) 0.0247(2) Uani 1 1 d . . .
C48 C -0.1715(5) 0.6238(9) 0.2023(5) 0.057(3) Uani 1 1 d . . .
C49 C -0.1335(4) 0.6069(9) 0.1506(4) 0.059(3) Uani 1 1 d . . .
H49A H -0.1548 0.5464 0.1264 0.089 Uiso 1 1 calc R . .
H49B H -0.0899 0.5785 0.1604 0.089 Uiso 1 1 calc R . .
H49C H -0.1304 0.6845 0.1303 0.089 Uiso 1 1 calc R . .
N5 N -0.2032(5) 0.6354(9) 0.2443(4) 0.082(3) Uani 1 1 d . . .
H1A H 0.140(4) 0.365(8) 0.150(4) 0.046(17) Uiso 1 1 d U . .
H1B H 0.149(3) 0.345(7) 0.086(4) 0.046(17) Uiso 1 1 d U . .

loop_
_atom_site_aniso_label
_atom_site_aniso_U_11
_atom_site_aniso_U_22
_atom_site_aniso_U_33
_atom_site_aniso_U_23
_atom_site_aniso_U_13
_atom_site_aniso_U_12
C1 0.035(4) 0.031(4) 0.029(4) 0.011(4) -0.001(3) 0.003(3)
C2 0.096(7) 0.066(7) 0.052(5) 0.009(5) 0.036(5) 0.001(5)
C3 0.096(7) 0.066(7) 0.052(5) 0.009(5) 0.036(5) 0.001(5)
C4 0.096(7) 0.066(7) 0.052(5) 0.009(5) 0.036(5) 0.001(5)
C5 0.096(7) 0.066(7) 0.052(5) 0.009(5) 0.036(5) 0.001(5)
C6 0.096(7) 0.066(7) 0.052(5) 0.009(5) 0.036(5) 0.001(5)
C7 0.111(8) 0.031(5) 0.035(5) -0.001(4) 0.026(5) 0.004(6)
C8 0.030(4) 0.023(4) 0.043(5) -0.002(3) -0.002(3) -0.001(3)
C9 0.039(4) 0.028(4) 0.025(4) 0.003(4) 0.005(3) -0.001(3)
C10 0.039(4) 0.036(5) 0.033(4) 0.005(4) -0.007(3) -0.011(4)
C11 0.052(5) 0.061(6) 0.042(5) -0.002(5) -0.018(4) 0.015(5)
C12 0.077(6) 0.049(6) 0.050(6) 0.002(5) -0.033(5) -0.010(5)
C13 0.063(5) 0.056(6) 0.028(4) 0.004(5) -0.005(4) 0.003(5)
C14 0.025(3) 0.033(4) 0.039(5) 0.006(4) -0.002(3) -0.002(3)
C15 0.026(4) 0.023(4) 0.055(5) 0.005(4) 0.009(4) 0.001(3)
C16 0.038(4) 0.057(6) 0.061(6) 0.006(5) 0.020(4) 0.006(4)
C17 0.020(3) 0.031(5) 0.075(7) 0.011(5) 0.010(4) 0.003(3)
C18 0.034(4) 0.024(4) 0.067(6) 0.003(5) -0.012(4) 0.001(3)
C19 0.096(7) 0.066(7) 0.052(5) 0.009(5) 0.036(5) 0.001(5)
C20 0.033(4) 0.033(5) 0.045(5) 0.003(4) -0.009(4) -0.001(3)
C21 0.049(5) 0.037(5) 0.058(6) 0.000(5) -0.031(5) 0.010(4)
C22 0.042(5) 0.041(6) 0.091(8) -0.005(6) -0.020(6) -0.010(4)
C23 0.028(4) 0.037(5) 0.105(9) 0.006(6) 0.002(5) -0.005(4)
C24 0.031(4) 0.035(4) 0.067(6) -0.001(5) 0.006(4) 0.002(3)
C25 0.035(4) 0.026(4) 0.021(4) 0.002(3) -0.008(3) 0.012(3)
C26 0.042(4) 0.034(5) 0.026(4) -0.010(4) 0.002(3) 0.007(4)
C27 0.065(5) 0.045(5) 0.037(5) -0.013(5) 0.017(4) -0.006(5)
C28 0.057(5) 0.059(6) 0.028(4) -0.013(4) -0.008(4) -0.007(5)
C29 0.075(6) 0.033(5) 0.045(5) -0.019(4) 0.007(5) 0.008(5)
C30 0.031(4) 0.018(4) 0.032(4) 0.008(3) 0.005(3) 0.005(3)
C31 0.026(3) 0.037(5) 0.025(4) 0.005(4) 0.000(3) -0.001(3)
C32 0.050(4) 0.031(5) 0.029(4) 0.004(4) -0.009(4) -0.004(4)
C33 0.049(5) 0.027(4) 0.047(5) 0.013(4) 0.008(4) 0.002(4)
C34 0.056(5) 0.026(4) 0.056(6) 0.001(4) 0.005(5) -0.001(4)
C35 0.038(4) 0.024(4) 0.030(4) 0.008(3) -0.005(3) -0.001(3)
C36 0.039(4) 0.031(4) 0.070(6) 0.008(5) -0.011(5) 0.008(3)
C37 0.046(4) 0.055(6) 0.021(4) 0.004(4) -0.003(3) 0.002(4)
C38 0.062(5) 0.031(5) 0.037(5) 0.000(4) -0.005(4) 0.009(4)
C39 0.052(5) 0.071(7) 0.036(5) 0.025(5) 0.004(4) 0.002(5)
C40 0.064(6) 0.055(7) 0.071(7) -0.035(6) -0.010(5) 0.007(6)
C41 0.046(5) 0.042(5) 0.045(5) -0.028(4) -0.004(4) 0.002(4)
C42 0.109(8) 0.042(6) 0.041(5) 0.005(5) 0.011(6) -0.011(6)
C43 0.054(5) 0.032(4) 0.044(5) -0.008(5) 0.000(4) -0.003(4)
C44 0.092(8) 0.066(8) 0.079(8) -0.004(7) -0.049(7) 0.001(6)
C45 0.132(10) 0.110(11) 0.062(8) -0.054(8) -0.008(7) -0.021(9)
C46 0.043(5) 0.068(8) 0.105(10) -0.069(8) -0.007(6) -0.002(5)
C47 0.035(5) 0.029(5) 0.119(10) -0.022(6) 0.013(5) -0.007(4)
N1 0.033(3) 0.021(3) 0.044(4) 0.012(3) -0.001(3) -0.005(2)
N2 0.034(3) 0.026(3) 0.038(4) -0.010(3) -0.007(3) -0.005(3)
N3 0.023(3) 0.028(3) 0.042(4) -0.004(3) -0.003(3) -0.004(3)
N4 0.035(3) 0.024(3) 0.035(4) 0.007(3) -0.002(3) -0.002(3)
O5 0.041(3) 0.029(3) 0.042(3) 0.007(3) -0.023(3) -0.013(2)
O4 0.041(3) 0.030(3) 0.035(3) 0.007(3) -0.012(2) -0.008(2)
O1 0.030(2) 0.019(3) 0.024(3) 0.005(2) 0.004(2) 0.001(2)
O9 0.049(3) 0.023(3) 0.032(3) 0.003(3) 0.007(2) 0.001(2)
O8 0.063(3) 0.021(3) 0.029(3) 0.002(2) 0.008(3) 0.000(3)
O2 0.026(2) 0.033(3) 0.030(3) -0.001(2) -0.005(2) -0.001(2)
O3 0.033(3) 0.035(3) 0.027(3) -0.002(2) 0.006(2) -0.006(2)
O7 0.025(2) 0.042(3) 0.028(3) 0.010(3) 0.001(2) 0.000(2)
O6 0.029(2) 0.030(3) 0.038(3) 0.010(3) -0.001(2) 0.000(2)
Ni1 0.0305(4) 0.0227(4) 0.0220(4) 0.0010(4) -0.0020(4) -0.0036(4)
Ni2 0.0270(4) 0.0233(5) 0.0239(4) 0.0006(5) -0.0016(4) -0.0014(4)
C48 0.066(6) 0.039(6) 0.067(7) -0.002(5) -0.011(6) 0.004(5)
C49 0.069(6) 0.052(6) 0.056(6) 0.003(5) -0.007(5) -0.011(5)
N5 0.091(6) 0.074(7) 0.080(7) 0.007(6) 0.015(6) 0.012(5)

loop_
_atom_type_symbol
_atom_type_description
_atom_type_scat_dispersion_real
_atom_type_scat_dispersion_imag
_atom_type_scat_source
C C 0.0033 0.0016 'International Tables Vol C Tables 4.2.6.8 and 6.1.1.4'
H H 0.0000 0.0000 'International Tables Vol C Tables 4.2.6.8 and 6.1.1.4'
N N 0.0061 0.0033 'International Tables Vol C Tables 4.2.6.8 and 6.1.1.4'
Ni Ni 0.3393 1.1124 'International Tables Vol C Tables 4.2.6.8 and 6.1.1.4'
O O 0.0106 0.0060 'International Tables Vol C Tables 4.2.6.8 and 6.1.1.4'

loop_
_geom_angle_atom_site_label_1
_geom_angle_atom_site_label_2
_geom_angle_atom_site_label_3
_geom_angle
O9 C1 C7 118.6(7)
O9 C1 O8 125.3(7)
O8 C1 C7 116.1(7)
C7 C2 H2A 109.5
C7 C2 H2B 109.5
C7 C2 H2C 109.5
C7 C3 H3A 109.5
C7 C3 H3B 109.5
C7 C3 H3C 109.5
H4A C4 H4B 109.5
H4A C4 H4C 109.5
H4B C4 H4C 109.5
C7 C4 H4A 109.5
C7 C4 H4B 109.5
C7 C4 H4C 109.5
H5A C5 H5B 109.5
H5A C5 H5C 109.5
H5B C5 H5C 109.5
C7 C5 H5A 109.5
C7 C5 H5B 109.5
C7 C5 H5C 109.5
H6A C6 H6B 109.5
H6A C6 H6C 109.5
H6B C6 H6C 109.5
C7 C6 H6A 109.5
C7 C6 H6B 109.5
C7 C6 H6C 109.5
C1 C7 C2 104.5(8)
C1 C7 C4 113.6(12)
C1 C7 C5 105.2(11)
C2 C7 C5 149.6(11)
C3 C7 C1 109.3(9)
C3 C7 C2 108.9(11)
C3 C7 C4 45.3(12)
C3 C7 C5 54.5(11)
C3 C7 C19 116.4(12)
C4 C7 C2 64.1(14)
C4 C7 C5 97.8(16)
C6 C7 C1 116.5(14)
C6 C7 C2 72.0(15)
C6 C7 C3 132.4(15)
C6 C7 C4 119.3(19)
C6 C7 C5 100.0(16)
C6 C7 C19 33.6(14)
C19 C7 C1 111.7(9)
C19 C7 C2 105.3(12)
C19 C7 C4 134.7(13)
C19 C7 C5 69.1(12)
C18 C8 H8 119.6
N4 C8 H8 119.6
N4 C8 C18 120.8(7)
O5 C9 C10 115.6(6)
O4 C9 C10 116.7(7)
O4 C9 O5 127.6(7)
C11 C10 C9 107.8(7)
C12 C10 C9 111.9(7)
C12 C10 C11 109.3(6)
C12 C10 C13 108.5(7)
C13 C10 C9 109.9(6)
C13 C10 C11 109.4(7)
C10 C11 H11A 109.5
C10 C11 H11B 109.5
C10 C11 H11C 109.5
H11A C11 H11B 109.5
H11A C11 H11C 109.5
H11B C11 H11C 109.5
C10 C12 H12A 109.5
C10 C12 H12B 109.5
C10 C12 H12C 109.5
H12A C12 H12B 109.5
H12A C12 H12C 109.5
H12B C12 H12C 109.5
C10 C13 H13A 109.5
C10 C13 H13B 109.5
C10 C13 H13C 109.5
H13A C13 H13B 109.5
H13A C13 H13C 109.5
H13B C13 H13C 109.5
C15 C14 H14 117.8
N4 C14 H14 117.8
N4 C14 C15 124.5(7)
C14 C15 C16 119.8(7)
C17 C15 C14 117.5(8)
C17 C15 C16 122.7(6)
C15 C16 H16A 109.5
C15 C16 H16B 109.5
C15 C16 H16C 109.5
H16A C16 H16B 109.5
H16A C16 H16C 109.5
H16B C16 H16C 109.5
C15 C17 H17 120.7
C18 C17 C15 118.7(7)
C18 C17 H17 120.7
C8 C18 H18 119.7
C17 C18 C8 120.7(8)
C17 C18 H18 119.7
C7 C19 H19A 109.5
C7 C19 H19B 109.5
C7 C19 H19C 109.5
C21 C20 H20 117.5
N1 C20 H20 117.5
N1 C20 C21 125.0(8)
C20 C21 C44 118.8(9)
C22 C21 C20 117.2(9)
C22 C21 C44 124.0(8)
C21 C22 H22 120.5
C21 C22 C23 119.0(8)
C23 C22 H22 120.5
C22 C23 H23 119.7
C24 C23 C22 120.6(9)
C24 C23 H23 119.7
C23 C24 H24 119.2
C23 C24 N1 121.6(9)
N1 C24 H24 119.2
O2 C25 C26 119.4(6)
O2 C25 O3 125.8(7)
O3 C25 C26 114.7(6)
C27 C26 C25 111.6(6)
C27 C26 C29 109.0(6)
C28 C26 C25 110.7(6)
C28 C26 C27 109.4(7)
C28 C26 C29 109.5(7)
C29 C26 C25 106.5(6)
C26 C27 H27A 109.5
C26 C27 H27B 109.5
C26 C27 H27C 109.5
H27A C27 H27B 109.5
H27A C27 H27C 109.5
H27B C27 H27C 109.5
C26 C28 H28A 109.5
C26 C28 H28B 109.5
C26 C28 H28C 109.5
H28A C28 H28B 109.5
H28A C28 H28C 109.5
H28B C28 H28C 109.5
C26 C29 H29A 109.5
C26 C29 H29B 109.5
C26 C29 H29C 109.5
H29A C29 H29B 109.5
H29A C29 H29C 109.5
H29B C29 H29C 109.5
O7 C30 C31 118.4(6)
O7 C30 O6 123.1(6)
O6 C30 C31 118.3(6)
C30 C31 C37 110.1(6)
C30 C31 C38 106.9(6)
C30 C31 C39 110.5(6)
C38 C31 C37 110.8(6)
C38 C31 C39 110.0(7)
C39 C31 C37 108.5(6)
C33 C32 H32 117.7
N2 C32 H32 117.7
N2 C32 C33 124.7(8)
C32 C33 C42 120.1(8)
C34 C33 C32 116.8(8)
C34 C33 C42 123.1(8)
C33 C34 H34 119.4
C43 C34 C33 121.1(8)
C43 C34 H34 119.4
C43 C35 H35 118.6
N2 C35 H35 118.6
N2 C35 C43 122.7(7)
C47 C36 H36 118.8
N3 C36 H36 118.8
N3 C36 C47 122.3(10)
C31 C37 H37A 109.5
C31 C37 H37B 109.5
C31 C37 H37C 109.5
H37A C37 H37B 109.5
H37A C37 H37C 109.5
H37B C37 H37C 109.5
C31 C38 H38A 109.5
C31 C38 H38B 109.5
C31 C38 H38C 109.5
H38A C38 H38B 109.5
H38A C38 H38C 109.5
H38B C38 H38C 109.5
C31 C39 H39A 109.5
C31 C39 H39B 109.5
C31 C39 H39C 109.5
H39A C39 H39B 109.5
H39A C39 H39C 109.5
H39B C39 H39C 109.5
C41 C40 C45 122.3(11)
C41 C40 C46 116.3(10)
C46 C40 C45 121.4(10)
C40 C41 H41 117.5
N3 C41 C40 124.9(9)
N3 C41 H41 117.5
C33 C42 H42A 109.5
C33 C42 H42B 109.5
C33 C42 H42C 109.5
H42A C42 H42B 109.5
H42A C42 H42C 109.5
H42B C42 H42C 109.5
C34 C43 C35 117.7(8)
C34 C43 H43 121.2
C35 C43 H43 121.2
C21 C44 H44A 109.5
C21 C44 H44B 109.5
C21 C44 H44C 109.5
H44A C44 H44B 109.5
H44A C44 H44C 109.5
H44B C44 H44C 109.5
C40 C45 H45A 109.5
C40 C45 H45B 109.5
C40 C45 H45C 109.5
H45A C45 H45B 109.5
H45A C45 H45C 109.5
H45B C45 H45C 109.5
C40 C46 H46 120.4
C47 C46 C40 119.2(9)
C47 C46 H46 120.4
C36 C47 C46 119.7(10)
C36 C47 H47 120.1
C46 C47 H47 120.1
C20 N1 C24 116.5(7)
C20 N1 Ni1 123.5(5)
C24 N1 Ni1 120.0(6)
C32 N2 C35 116.9(6)
C32 N2 Ni1 121.0(5)
C35 N2 Ni1 122.0(5)
C36 N3 C41 117.3(7)
C36 N3 Ni2 122.1(6)
C41 N3 Ni2 120.5(6)
C8 N4 Ni2 123.6(5)
C14 N4 C8 117.9(6)
C14 N4 Ni2 118.3(5)
C9 O5 Ni1 132.5(5)
C9 O4 Ni2 132.5(5)
Ni1 O1 H1A 116(6)
Ni1 O1 H1B 104(5)
Ni2 O1 Ni1 114.7(2)
Ni2 O1 H1A 91(5)
Ni2 O1 H1B 113(5)
H1A O1 H1B 118(7)
C1 O8 Ni1 130.1(5)
C25 O2 Ni2 138.3(4)
C25 O3 Ni1 129.0(4)
C30 O6 Ni2 128.3(4)
N2 Ni1 N1 86.9(2)
O5 Ni1 N1 172.9(2)
O5 Ni1 N2 86.6(2)
O5 Ni1 O1 97.06(19)
O5 Ni1 O8 87.3(2)
O1 Ni1 N1 89.32(19)
O1 Ni1 N2 175.7(2)
O8 Ni1 N1 89.8(2)
O8 Ni1 N2 89.6(2)
O8 Ni1 O1 88.4(2)
O3 Ni1 N1 89.7(2)
O3 Ni1 N2 91.3(2)
O3 Ni1 O5 93.4(2)
O3 Ni1 O1 90.7(2)
O3 Ni1 O8 178.9(2)
N4 Ni2 N3 91.2(2)
O4 Ni2 N3 88.1(2)
O4 Ni2 N4 89.0(2)
O4 Ni2 O1 94.98(19)
O4 Ni2 O2 94.8(2)
O4 Ni2 O6 174.06(19)
O1 Ni2 N3 92.7(2)
O1 Ni2 N4 174.6(2)
O2 Ni2 N3 176.9(2)
O2 Ni2 N4 87.8(2)
O2 Ni2 O1 88.16(19)
O6 Ni2 N3 88.8(2)
O6 Ni2 N4 86.0(2)
O6 Ni2 O1 90.19(18)
O6 Ni2 O2 88.3(2)
N5 C48 C49 178.6(12)
C48 C49 H49A 109.5
C48 C49 H49B 109.5
C48 C49 H49C 109.5
H49A C49 H49B 109.5
H49A C49 H49C 109.5
H49B C49 H49C 109.5

loop_
_geom_bond_atom_site_label_1
_geom_bond_atom_site_label_2
_geom_bond_distance
C1 C7 1.534(11)
C1 O9 1.237(8)
C1 O8 1.264(9)
C2 H2A 0.9600
C2 H2B 0.9600
C2 H2C 0.9600
C2 C7 1.582(17)
C3 H3A 0.9600
C3 H3B 0.9600
C3 H3C 0.9600
C3 C7 1.449(17)
C4 H4A 0.9600
C4 H4B 0.9600
C4 H4C 0.9600
C4 C7 1.55(3)
C5 H5A 0.9600
C5 H5B 0.9600
C5 H5C 0.9600
C5 C7 1.73(3)
C6 H6A 0.9600
C6 H6B 0.9600
C6 H6C 0.9600
C6 C7 1.38(3)
C7 C19 1.507(19)
C8 H8 0.9300
C8 C18 1.378(9)
C8 N4 1.346(8)
C9 C10 1.555(10)
C9 O5 1.254(8)
C9 O4 1.222(8)
C10 C11 1.544(11)
C10 C12 1.511(10)
C10 C13 1.524(10)
C11 H11A 0.9600
C11 H11B 0.9600
C11 H11C 0.9600
C12 H12A 0.9600
C12 H12B 0.9600
C12 H12C 0.9600
C13 H13A 0.9600
C13 H13B 0.9600
C13 H13C 0.9600
C14 H14 0.9300
C14 C15 1.381(9)
C14 N4 1.324(9)
C15 C16 1.525(11)
C15 C17 1.375(11)
C16 H16A 0.9600
C16 H16B 0.9600
C16 H16C 0.9600
C17 H17 0.9300
C17 C18 1.372(12)
C18 H18 0.9300
C19 H19A 0.9600
C19 H19B 0.9600
C19 H19C 0.9600
C20 H20 0.9300
C20 C21 1.405(10)
C20 N1 1.308(9)
C21 C22 1.367(13)
C21 C44 1.526(13)
C22 H22 0.9300
C22 C23 1.368(14)
C23 H23 0.9300
C23 C24 1.366(10)
C24 H24 0.9300
C24 N1 1.374(9)
C25 C26 1.535(9)
C25 O2 1.252(8)
C25 O3 1.279(8)
C26 C27 1.512(10)
C26 C28 1.510(10)
C26 C29 1.531(10)
C27 H27A 0.9600
C27 H27B 0.9600
C27 H27C 0.9600
C28 H28A 0.9600
C28 H28B 0.9600
C28 H28C 0.9600
C29 H29A 0.9600
C29 H29B 0.9600
C29 H29C 0.9600
C30 C31 1.523(9)
C30 O7 1.255(7)
C30 O6 1.268(8)
C31 C37 1.548(10)
C31 C38 1.526(10)
C31 C39 1.530(10)
C32 H32 0.9300
C32 C33 1.379(10)
C32 N2 1.339(9)
C33 C34 1.375(11)
C33 C42 1.511(12)
C34 H34 0.9300
C34 C43 1.369(12)
C35 H35 0.9300
C35 C43 1.401(9)
C35 N2 1.341(8)
C36 H36 0.9300
C36 C47 1.372(11)
C36 N3 1.335(9)
C37 H37A 0.9600
C37 H37B 0.9600
C37 H37C 0.9600
C38 H38A 0.9600
C38 H38B 0.9600
C38 H38C 0.9600
C39 H39A 0.9600
C39 H39B 0.9600
C39 H39C 0.9600
C40 C41 1.373(11)
C40 C45 1.524(15)
C40 C46 1.403(15)
C41 H41 0.9300
C41 N3 1.340(10)
C42 H42A 0.9600
C42 H42B 0.9600
C42 H42C 0.9600
C43 H43 0.9300
C44 H44A 0.9600
C44 H44B 0.9600
C44 H44C 0.9600
C45 H45A 0.9600
C45 H45B 0.9600
C45 H45C 0.9600
C46 H46 0.9300
C46 C47 1.375(14)
C47 H47 0.9300
N1 Ni1 2.146(6)
N2 Ni1 2.089(6)
N3 Ni2 2.123(6)
N4 Ni2 2.083(5)
O5 Ni1 2.058(5)
O4 Ni2 2.023(5)
O1 Ni1 2.087(5)
O1 Ni2 2.083(5)
O1 H1A 0.87(8)
O1 H1B 0.87(8)
O8 Ni1 2.072(5)
O2 Ni2 2.064(5)
O3 Ni1 2.023(5)
O6 Ni2 2.041(5)
C48 C49 1.435(13)
C48 N5 1.170(12)
C49 H49A 0.9600
C49 H49B 0.9600
C49 H49C 0.9600
